data_1552426
loop_
_publ_author_name
'Ma , Yudong'
'Zhou, Yecheng'
'Jin, Jianqun'
'Wang , Wei'
'Liu, Xitong'
'Xu, Haixiao'
'Zhang, Jing'
'Huang, Wei'

_publ_section_title
;
 Pentacene derivative/DTTCNQ cocrystals: Alkyl-confined mixed
 heterojunctions with molecular alignment and transport property tuning
;
_journal_name_full 'Chemical Science'
_journal_paper_doi 10.1039/C9SC04807C
_journal_year 2019
_chemical_formula_moiety 'C42 H50 Si2, C16 H4 N4 S2, C8 H10'
_chemical_formula_sum 'C66 H64 N4 S2 Si2'
_chemical_formula_weight 1033.51
_space_group_crystal_system triclinic
_space_group_IT_number 2
_space_group_name_Hall '-P 1'
_space_group_name_H-M_alt 'P -1'
_symmetry_space_group_name_Hall '-P 1'
_symmetry_space_group_name_H-M 'P -1'
_atom_sites_solution_hydrogens geom
_audit_block_doi 10.5517/ccdc.csd.cc22dr08
_audit_creation_method SHELXL-2016/6
_audit_update_record
;
2019-05-27 deposited with the CCDC.    2019-10-14 downloaded from the CCDC.
;
_cell_angle_alpha 109.638(12)
_cell_angle_beta 102.453(14)
_cell_angle_gamma 103.402(13)
_cell_formula_units_Z 1
_cell_length_a 7.727(4)
_cell_length_b 14.153(7)
_cell_length_c 15.295(7)
_cell_measurement_reflns_used 5677
_cell_measurement_temperature 277(2)
_cell_measurement_theta_max 28.35
_cell_measurement_theta_min 2.61
_cell_volume 1451.7(13)
_computing_cell_refinement 'Bruker SAINT'
_computing_data_collection 'Bruker APEX2'
_computing_data_reduction 'Bruker SAINT'
_computing_molecular_graphics 'Bruker SHELXTL'
_computing_publication_material 'Bruker SHELXTL'
_computing_structure_refinement 'SHELXL-2016/6 (Sheldrick, 2016)'
_computing_structure_solution 'SHELXT 2014/5 (Sheldrick, 2014)'
_diffrn_ambient_temperature 277(2)
_diffrn_measured_fraction_theta_full 0.978
_diffrn_measured_fraction_theta_max 0.978
_diffrn_measurement_device_type 'Bruker APEX-II CCD'
_diffrn_measurement_method '\f and \w scans'
_diffrn_radiation_type MoK\a
_diffrn_radiation_wavelength 0.71073
_diffrn_reflns_av_R_equivalents 0.0239
_diffrn_reflns_av_unetI/netI 0.0407
_diffrn_reflns_Laue_measured_fraction_full 0.978
_diffrn_reflns_Laue_measured_fraction_max 0.978
_diffrn_reflns_limit_h_max 9
_diffrn_reflns_limit_h_min -9
_diffrn_reflns_limit_k_max 16
_diffrn_reflns_limit_k_min -12
_diffrn_reflns_limit_l_max 18
_diffrn_reflns_limit_l_min -18
_diffrn_reflns_number 9307
_diffrn_reflns_point_group_measured_fraction_full 0.978
_diffrn_reflns_point_group_measured_fraction_max 0.978
_diffrn_reflns_theta_full 24.999
_diffrn_reflns_theta_max 24.999
_diffrn_reflns_theta_min 2.610
_exptl_absorpt_coefficient_mu 0.176
_exptl_absorpt_correction_T_max 0.966
_exptl_absorpt_correction_T_min 0.917
_exptl_absorpt_correction_type multi-scan
_exptl_absorpt_process_details 'SADABS; Bruker, 2000'
_exptl_crystal_colour colourless
_exptl_crystal_density_diffrn 1.182
_exptl_crystal_description block
_exptl_crystal_F_000 548
_exptl_crystal_size_max 0.500
_exptl_crystal_size_mid 0.300
_exptl_crystal_size_min 0.200
_refine_diff_density_max 0.772
_refine_diff_density_min -0.474
_refine_diff_density_rms 0.070
_refine_ls_extinction_method none
_refine_ls_goodness_of_fit_ref 1.079
_refine_ls_hydrogen_treatment constr
_refine_ls_matrix_type full
_refine_ls_number_parameters 346
_refine_ls_number_reflns 4999
_refine_ls_number_restraints 346
_refine_ls_restrained_S_all 1.099
_refine_ls_R_factor_all 0.1261
_refine_ls_R_factor_gt 0.0990
_refine_ls_shift/su_max 0.000
_refine_ls_shift/su_mean 0.000
_refine_ls_structure_factor_coef Fsqd
_refine_ls_weighting_details 'w=1/[\s^2^(Fo^2^)+(0.1879P)^2^+0.8656P] where P=(Fo^2^+2Fc^2^)/3'
_refine_ls_weighting_scheme calc
_refine_ls_wR_factor_gt 0.2870
_refine_ls_wR_factor_ref 0.3132
_reflns_Friedel_coverage 0.000
_reflns_number_gt 3521
_reflns_number_total 4999
_reflns_threshold_expression 'I > 2\s(I)'
_cod_data_source_file c9sc04807c2.cif
_cod_data_source_block 1_a
_cod_original_cell_volume 1451.7(12)
_cod_database_code 1552426
_shelx_shelxl_version_number 2016/6
_shelx_space_group_comment
;
The symmetry employed for this shelxl refinement is uniquely defined
by the following loop, which should always be used as a source of
symmetry information in preference to the above space-group names.
They are only intended as comments.
;
_shelx_estimated_absorpt_t_min 0.917
_shelx_estimated_absorpt_t_max 0.966

loop_
_space_group_symop_operation_xyz
'x, y, z'
'-x, -y, -z'

loop_
_atom_site_label
_atom_site_type_symbol
_atom_site_fract_x
_atom_site_fract_y
_atom_site_fract_z
_atom_site_U_iso_or_equiv
_atom_site_adp_type
_atom_site_occupancy
_atom_site_site_symmetry_order
_atom_site_calc_flag
_atom_site_refinement_flags_posn
_atom_site_refinement_flags_adp
_atom_site_refinement_flags_occupancy
_atom_site_disorder_assembly
_atom_site_disorder_group
S1A S 0.9366(5) 0.5009(3) 0.69818(18) 0.0537(7) Uani 0.5 1 d . U P A 1
S1B S 0.8629(6) 0.3041(4) 0.5487(4) 0.0906(9) Uani 0.5 1 d . U P A 1
C27A C 0.933(2) 0.4873(11) 0.6767(10) 0.0537(7) Uani 0.5 1 d D U P A 2
H27A H 0.943758 0.539296 0.736210 0.064 Uiso 0.5 1 calc R U P A 2
C27B C 0.878(2) 0.3233(17) 0.5495(13) 0.0906(9) Uani 0.5 1 d D U P A 2
H27B H 0.846910 0.250958 0.512573 0.109 Uiso 0.5 1 calc R U P A 2
Si1 Si 0.2925(2) 0.04055(10) 0.23864(10) 0.0838(5) Uani 1 1 d . U . . .
C1 C 0.3642(5) 0.3732(3) 0.6689(3) 0.0569(9) Uani 1 1 d . U . . .
C2 C 0.3778(5) 0.3434(3) 0.5739(3) 0.0533(9) Uani 1 1 d . U . . .
H2 H 0.345949 0.271560 0.534578 0.064 Uiso 1 1 calc R U . . .
C3 C 0.4392(4) 0.4201(3) 0.5356(2) 0.0447(7) Uani 1 1 d . U . . .
C4 C 0.4526(4) 0.3892(3) 0.4394(2) 0.0461(8) Uani 1 1 d . U . . .
C5 C 0.5129(4) 0.4683(3) 0.4029(2) 0.0446(8) Uani 1 1 d . U . . .
C6 C 0.5258(5) 0.4392(3) 0.3057(2) 0.0515(8) Uani 1 1 d . U . . .
H6 H 0.493171 0.367589 0.265480 0.062 Uiso 1 1 calc R U . . .
C7 C 0.5861(5) 0.5153(3) 0.2694(3) 0.0547(9) Uani 1 1 d . U . . .
C8 C 0.6010(6) 0.4827(4) 0.1695(3) 0.0708(11) Uani 1 1 d . U . . .
C9 C 0.6668(7) 0.5629(5) 0.1409(4) 0.0870(14) Uani 1 1 d . U . . .
H9 H 0.680080 0.544367 0.078904 0.104 Uiso 1 1 calc R U . . .
C10 C 0.7160(7) 0.6738(5) 0.2021(4) 0.0867(14) Uani 1 1 d . U . . .
H10 H 0.758925 0.723811 0.178067 0.104 Uiso 1 1 calc R U . . .
C11 C 0.7019(6) 0.7084(4) 0.2948(4) 0.0761(12) Uani 1 1 d . U . . .
C12 C 0.7522(9) 0.8255(5) 0.3589(5) 0.1048(18) Uani 1 1 d . U . . .
H12A H 0.771329 0.866349 0.320705 0.157 Uiso 1 1 calc R U . . .
H12B H 0.865190 0.847774 0.412353 0.157 Uiso 1 1 calc R U . . .
H12C H 0.651729 0.836572 0.384230 0.157 Uiso 1 1 calc R U . . .
C13 C 0.5432(8) 0.3673(5) 0.1026(3) 0.0933(15) Uani 1 1 d . U . . .
H13A H 0.550427 0.360974 0.039142 0.140 Uiso 1 1 calc R U . . .
H13B H 0.416635 0.331751 0.096799 0.140 Uiso 1 1 calc R U . . .
H13C H 0.625674 0.335301 0.129231 0.140 Uiso 1 1 calc R U . . .
C14 C 0.4034(5) 0.2766(3) 0.3764(3) 0.0548(9) Uani 1 1 d . U . . .
C15 C 0.3605(6) 0.1836(3) 0.3231(3) 0.0699(11) Uani 1 1 d . U . . .
C16 C 0.0382(9) -0.0045(5) 0.1646(5) 0.120(2) Uani 1 1 d . U . . .
H16A H -0.035394 -0.000491 0.208874 0.144 Uiso 1 1 calc R U . . .
H16B H 0.021011 0.045122 0.135258 0.144 Uiso 1 1 calc R U . . .
C17 C -0.0404(12) -0.1161(6) 0.0836(6) 0.151(3) Uani 1 1 d . U . . .
H17A H 0.020620 -0.119146 0.034778 0.227 Uiso 1 1 calc R U . . .
H17B H -0.172943 -0.133645 0.054201 0.227 Uiso 1 1 calc R U . . .
H17C H -0.018409 -0.165970 0.110778 0.227 Uiso 1 1 calc R U . . .
C18 C 0.3522(14) -0.0341(6) 0.3149(7) 0.148(3) Uani 1 1 d . U . . .
H18A H 0.313227 -0.108418 0.270816 0.178 Uiso 1 1 calc R U . . .
H18B H 0.487977 -0.009873 0.342323 0.178 Uiso 1 1 calc R U . . .
C19 C 0.2785(19) -0.0289(11) 0.3929(10) 0.226(6) Uani 1 1 d . U . . .
H19A H 0.147780 -0.070982 0.366747 0.339 Uiso 1 1 calc R U . . .
H19B H 0.292321 0.043652 0.430525 0.339 Uiso 1 1 calc R U . . .
H19C H 0.345317 -0.055704 0.434139 0.339 Uiso 1 1 calc R U . . .
C20 C 0.4489(11) 0.0342(7) 0.1557(6) 0.146(3) Uani 1 1 d . U . . .
H20A H 0.403615 0.063553 0.110044 0.175 Uiso 1 1 calc R U . . .
H20B H 0.574113 0.082308 0.197101 0.175 Uiso 1 1 calc R U . . .
C21 C 0.469(2) -0.0643(11) 0.0992(12) 0.264(7) Uani 1 1 d . U . . .
H21A H 0.568137 -0.077255 0.138379 0.396 Uiso 1 1 calc R U . . .
H21B H 0.498585 -0.060242 0.042433 0.396 Uiso 1 1 calc R U . . .
H21C H 0.353442 -0.121305 0.078821 0.396 Uiso 1 1 calc R U . . .
C22 C 0.9625(8) 0.2777(4) 0.2560(4) 0.0848(13) Uani 1 1 d . U . . .
C23 C 0.9113(7) 0.1966(4) 0.3668(4) 0.0793(12) Uani 1 1 d . U . . .
C24 C 0.9468(6) 0.2950(4) 0.3521(3) 0.0663(10) Uani 1 1 d . U . . .
C25 C 0.9672(4) 0.3932(3) 0.4225(3) 0.0549(9) Uani 1 1 d . U . . .
C26 C 0.9403(5) 0.4062(3) 0.5172(3) 0.0554(9) Uani 1 1 d D U . . .
C28 C 0.8698(7) 0.3705(4) 0.6497(4) 0.0819(13) Uani 1 1 d D U . . .
H28 H 0.833632 0.335353 0.687799 0.098 Uiso 1 1 calc R U . A 1
C29 C 0.9765(4) 0.5071(3) 0.5916(3) 0.0530(8) Uani 1 1 d D U . . .
C1S C 0.2540(8) 0.6878(6) 0.1272(4) 0.1033(17) Uani 1 1 d . U . . .
H1S1 H 0.308665 0.728330 0.094776 0.155 Uiso 1 1 calc R U . . .
H1S2 H 0.350105 0.672606 0.166057 0.155 Uiso 1 1 calc R U . . .
H1S3 H 0.196426 0.728006 0.168763 0.155 Uiso 1 1 calc R U . . .
C2S C 0.1134(10) 0.5892(7) 0.0547(5) 0.130(2) Uani 1 1 d D U . . .
C3S C -0.0175(12) 0.5758(8) -0.0292(6) 0.137(3) Uani 1 1 d D U . . .
H3S H -0.015818 0.634423 -0.044082 0.165 Uiso 1 1 calc R U . . .
C4S C -0.1499(13) 0.4796(10) -0.0915(6) 0.170(4) Uani 1 1 d D U . . .
H4S H -0.245310 0.465231 -0.147808 0.204 Uiso 1 1 calc R U . . .
N1 N 0.8882(8) 0.1160(4) 0.3730(4) 0.1083(15) Uani 1 1 d . U . . .
N2 N 0.9695(10) 0.2561(5) 0.1766(4) 0.125(2) Uani 1 1 d . U . . .

loop_
_atom_site_aniso_label
_atom_site_aniso_U_11
_atom_site_aniso_U_22
_atom_site_aniso_U_33
_atom_site_aniso_U_23
_atom_site_aniso_U_13
_atom_site_aniso_U_12
S1A 0.0582(9) 0.0753(13) 0.0431(15) 0.0319(12) 0.0261(10) 0.0285(9)
S1B 0.0904(15) 0.104(2) 0.1002(15) 0.0582(15) 0.0443(12) 0.0351(15)
C27A 0.0582(9) 0.0753(13) 0.0431(15) 0.0319(12) 0.0261(10) 0.0285(9)
C27B 0.0904(15) 0.104(2) 0.1002(15) 0.0582(15) 0.0443(12) 0.0351(15)
Si1 0.1014(10) 0.0528(7) 0.0782(9) 0.0107(6) 0.0275(7) 0.0171(7)
C1 0.0423(17) 0.082(3) 0.059(2) 0.044(2) 0.0175(15) 0.0181(17)
C2 0.0492(18) 0.058(2) 0.0561(19) 0.0290(17) 0.0180(15) 0.0134(16)
C3 0.0344(15) 0.0535(19) 0.0454(16) 0.0224(14) 0.0115(13) 0.0106(13)
C4 0.0373(15) 0.0513(19) 0.0457(17) 0.0199(15) 0.0107(13) 0.0099(14)
C5 0.0350(15) 0.0536(19) 0.0461(17) 0.0233(15) 0.0130(13) 0.0118(13)
C6 0.0455(17) 0.067(2) 0.0418(17) 0.0224(16) 0.0143(14) 0.0179(16)
C7 0.0440(17) 0.080(3) 0.0475(18) 0.0337(18) 0.0165(14) 0.0208(17)
C8 0.060(2) 0.112(3) 0.056(2) 0.044(2) 0.0255(18) 0.033(2)
C9 0.078(3) 0.142(4) 0.069(3) 0.067(3) 0.036(2) 0.039(3)
C10 0.084(3) 0.122(4) 0.091(3) 0.079(3) 0.041(3) 0.033(3)
C11 0.068(2) 0.098(3) 0.087(3) 0.066(3) 0.029(2) 0.024(2)
C12 0.127(5) 0.097(4) 0.125(4) 0.079(3) 0.060(4) 0.032(3)
C13 0.107(4) 0.125(4) 0.054(2) 0.032(3) 0.036(2) 0.046(3)
C14 0.058(2) 0.051(2) 0.0485(18) 0.0171(16) 0.0152(16) 0.0109(16)
C15 0.077(3) 0.058(2) 0.066(2) 0.0210(19) 0.022(2) 0.013(2)
C16 0.103(4) 0.085(4) 0.116(4) -0.006(3) 0.025(3) 0.015(3)
C17 0.142(6) 0.100(5) 0.129(6) -0.008(4) 0.005(5) 0.011(4)
C18 0.198(8) 0.081(4) 0.158(6) 0.050(4) 0.047(5) 0.042(5)
C19 0.271(14) 0.278(15) 0.241(12) 0.199(12) 0.126(11) 0.111(11)
C20 0.122(5) 0.145(6) 0.112(5) -0.014(4) 0.038(4) 0.041(4)
C21 0.314(16) 0.216(11) 0.315(17) 0.069(12) 0.210(14) 0.138(12)
C22 0.108(4) 0.083(3) 0.067(3) 0.028(2) 0.029(3) 0.040(3)
C23 0.086(3) 0.070(3) 0.081(3) 0.029(2) 0.028(2) 0.026(2)
C24 0.062(2) 0.072(3) 0.062(2) 0.025(2) 0.0173(18) 0.0254(19)
C25 0.0409(17) 0.069(2) 0.0571(19) 0.0280(17) 0.0129(15) 0.0205(16)
C26 0.0448(17) 0.070(2) 0.060(2) 0.0335(18) 0.0185(15) 0.0223(16)
C28 0.082(3) 0.108(3) 0.091(3) 0.068(3) 0.044(2) 0.037(3)
C29 0.0445(17) 0.073(2) 0.0523(18) 0.0333(17) 0.0180(14) 0.0235(16)
C1S 0.092(3) 0.147(5) 0.082(3) 0.036(3) 0.052(2) 0.055(3)
C2S 0.113(4) 0.178(5) 0.109(4) 0.045(4) 0.058(3) 0.067(4)
C3S 0.150(6) 0.259(10) 0.125(5) 0.138(6) 0.093(4) 0.147(6)
C4S 0.156(7) 0.337(13) 0.115(5) 0.128(7) 0.083(4) 0.163(7)
N1 0.138(4) 0.076(3) 0.118(4) 0.039(3) 0.055(3) 0.037(3)
N2 0.207(6) 0.116(4) 0.081(3) 0.045(3) 0.067(4) 0.080(4)

loop_
_atom_type_symbol
_atom_type_description
_atom_type_scat_dispersion_real
_atom_type_scat_dispersion_imag
_atom_type_scat_source
C C 0.0033 0.0016 'International Tables Vol C Tables 4.2.6.8 and 6.1.1.4'
H H 0.0000 0.0000 'International Tables Vol C Tables 4.2.6.8 and 6.1.1.4'
N N 0.0061 0.0033 'International Tables Vol C Tables 4.2.6.8 and 6.1.1.4'
S S 0.1246 0.1234 'International Tables Vol C Tables 4.2.6.8 and 6.1.1.4'
Si Si 0.0817 0.0704 'International Tables Vol C Tables 4.2.6.8 and 6.1.1.4'

loop_
_geom_angle_atom_site_label_1
_geom_angle_atom_site_label_2
_geom_angle_atom_site_label_3
_geom_angle
_geom_angle_site_symmetry_1
_geom_angle_site_symmetry_3
C28 S1A C29 91.8(2) . .
C28 S1B C26 96.7(4) . .
C28 C27A C29 108.7(9) . .
C28 C27A H27A 125.7 . .
C29 C27A H27A 125.7 . .
C26 C27B C28 109.8(14) . .
C26 C27B H27B 125.1 . .
C28 C27B H27B 125.1 . .
C15 Si1 C18 107.8(3) . .
C15 Si1 C16 107.6(2) . .
C18 Si1 C16 115.5(4) . .
C15 Si1 C20 106.6(3) . .
C18 Si1 C20 107.9(4) . .
C16 Si1 C20 110.9(3) . .
C2 C1 C7 119.2(3) . 2_666
C2 C1 C11 120.5(4) . 2_666
C7 C1 C11 120.3(4) 2_666 2_666
C1 C2 C3 122.2(4) . .
C1 C2 H2 118.9 . .
C3 C2 H2 118.9 . .
C4 C3 C2 121.8(3) . .
C4 C3 C5 119.7(3) . 2_666
C2 C3 C5 118.6(3) . 2_666
C3 C4 C5 120.3(3) . .
C3 C4 C14 120.2(3) . .
C5 C4 C14 119.5(3) . .
C6 C5 C4 121.4(3) . .
C6 C5 C3 118.5(3) . 2_666
C4 C5 C3 120.0(3) . 2_666
C7 C6 C5 122.1(3) . .
C7 C6 H6 118.9 . .
C5 C6 H6 118.9 . .
C6 C7 C1 119.4(3) . 2_666
C6 C7 C8 120.7(4) . .
C1 C7 C8 119.9(3) 2_666 .
C9 C8 C7 116.8(5) . .
C9 C8 C13 122.2(4) . .
C7 C8 C13 120.9(4) . .
C8 C9 C10 123.3(4) . .
C8 C9 H9 118.4 . .
C10 C9 H9 118.4 . .
C11 C10 C9 122.3(4) . .
C11 C10 H10 118.8 . .
C9 C10 H10 118.8 . .
C10 C11 C1 117.4(5) . 2_666
C10 C11 C12 122.2(4) . .
C1 C11 C12 120.4(4) 2_666 .
C11 C12 H12A 109.5 . .
C11 C12 H12B 109.5 . .
H12A C12 H12B 109.5 . .
C11 C12 H12C 109.5 . .
H12A C12 H12C 109.5 . .
H12B C12 H12C 109.5 . .
C8 C13 H13A 109.5 . .
C8 C13 H13B 109.5 . .
H13A C13 H13B 109.5 . .
C8 C13 H13C 109.5 . .
H13A C13 H13C 109.5 . .
H13B C13 H13C 109.5 . .
C15 C14 C4 178.9(4) . .
C14 C15 Si1 178.8(4) . .
C17 C16 Si1 116.0(5) . .
C17 C16 H16A 108.3 . .
Si1 C16 H16A 108.3 . .
C17 C16 H16B 108.3 . .
Si1 C16 H16B 108.3 . .
H16A C16 H16B 107.4 . .
C16 C17 H17A 109.5 . .
C16 C17 H17B 109.5 . .
H17A C17 H17B 109.5 . .
C16 C17 H17C 109.5 . .
H17A C17 H17C 109.5 . .
H17B C17 H17C 109.5 . .
C19 C18 Si1 119.9(8) . .
C19 C18 H18A 107.4 . .
Si1 C18 H18A 107.4 . .
C19 C18 H18B 107.4 . .
Si1 C18 H18B 107.4 . .
H18A C18 H18B 106.9 . .
C18 C19 H19A 109.5 . .
C18 C19 H19B 109.5 . .
H19A C19 H19B 109.5 . .
C18 C19 H19C 109.5 . .
H19A C19 H19C 109.5 . .
H19B C19 H19C 109.5 . .
C21 C20 Si1 121.6(9) . .
C21 C20 H20A 106.9 . .
Si1 C20 H20A 106.9 . .
C21 C20 H20B 106.9 . .
Si1 C20 H20B 106.9 . .
H20A C20 H20B 106.7 . .
C20 C21 H21A 109.5 . .
C20 C21 H21B 109.5 . .
H21A C21 H21B 109.5 . .
C20 C21 H21C 109.5 . .
H21A C21 H21C 109.5 . .
H21B C21 H21C 109.5 . .
N2 C22 C24 175.2(6) . .
N1 C23 C24 175.1(6) . .
C25 C24 C22 124.5(4) . .
C25 C24 C23 124.3(4) . .
C22 C24 C23 111.2(4) . .
C24 C25 C26 122.7(4) . .
C24 C25 C29 122.4(3) . 2_766
C26 C25 C29 114.9(3) . 2_766
C29 C26 C27B 110.4(8) . .
C29 C26 C25 122.4(3) . .
C27B C26 C25 127.2(8) . .
C29 C26 S1B 113.5(3) . .
C25 C26 S1B 124.2(4) . .
C27B C28 C27A 104.6(10) . .
S1B C28 S1A 124.7(3) . .
S1B C28 H28 117.6 . .
S1A C28 H28 117.6 . .
C26 C29 C25 122.6(3) . 2_766
C26 C29 C27A 106.4(6) . .
C25 C29 C27A 130.9(6) 2_766 .
C26 C29 S1A 113.3(3) . .
C25 C29 S1A 124.0(3) 2_766 .
C2S C1S H1S1 109.5 . .
C2S C1S H1S2 109.5 . .
H1S1 C1S H1S2 109.5 . .
C2S C1S H1S3 109.5 . .
H1S1 C1S H1S3 109.5 . .
H1S2 C1S H1S3 109.5 . .
C4S C2S C3S 131.9(8) 2_565 .
C4S C2S C1S 101.2(8) 2_565 .
C3S C2S C1S 126.9(9) . .
C4S C3S C2S 122.6(8) . .
C4S C3S H3S 118.7 . .
C2S C3S H3S 118.7 . .
C2S C4S C3S 105.5(8) 2_565 .
C2S C4S H4S 127.3 2_565 .
C3S C4S H4S 127.3 . .

loop_
_geom_bond_atom_site_label_1
_geom_bond_atom_site_label_2
_geom_bond_distance
_geom_bond_site_symmetry_2
S1A C28 1.642(7) .
S1A C29 1.750(4) .
S1B C28 1.496(8) .
S1B C26 1.694(6) .
C27A C28 1.490(13) .
C27A C29 1.510(12) .
C27A H27A 0.9300 .
C27B C26 1.443(15) .
C27B C28 1.473(16) .
C27B H27B 0.9300 .
Si1 C15 1.871(5) .
Si1 C18 1.873(8) .
Si1 C16 1.877(7) .
Si1 C20 1.927(8) .
C1 C2 1.406(5) .
C1 C7 1.446(6) 2_666
C1 C11 1.477(6) 2_666
C2 C3 1.433(5) .
C2 H2 0.9300 .
C3 C4 1.422(5) .
C3 C5 1.449(5) 2_666
C4 C5 1.438(5) .
C4 C14 1.463(5) .
C5 C6 1.437(5) .
C6 C7 1.402(5) .
C6 H6 0.9300 .
C7 C8 1.479(5) .
C8 C9 1.379(7) .
C8 C13 1.502(7) .
C9 C10 1.437(8) .
C9 H9 0.9300 .
C10 C11 1.374(7) .
C10 H10 0.9300 .
C11 C12 1.518(8) .
C12 H12A 0.9600 .
C12 H12B 0.9600 .
C12 H12C 0.9600 .
C13 H13A 0.9600 .
C13 H13B 0.9600 .
C13 H13C 0.9600 .
C14 C15 1.211(5) .
C16 C17 1.521(8) .
C16 H16A 0.9700 .
C16 H16B 0.9700 .
C17 H17A 0.9600 .
C17 H17B 0.9600 .
C17 H17C 0.9600 .
C18 C19 1.417(13) .
C18 H18A 0.9700 .
C18 H18B 0.9700 .
C19 H19A 0.9600 .
C19 H19B 0.9600 .
C19 H19C 0.9600 .
C20 C21 1.436(12) .
C20 H20A 0.9700 .
C20 H20B 0.9700 .
C21 H21A 0.9600 .
C21 H21B 0.9600 .
C21 H21C 0.9600 .
C22 N2 1.164(7) .
C22 C24 1.445(6) .
C23 N1 1.153(7) .
C23 C24 1.458(7) .
C24 C25 1.390(6) .
C25 C26 1.464(5) .
C25 C29 1.479(5) 2_766
C26 C29 1.413(5) .
C28 H28 0.9300 .
C1S C2S 1.448(10) .
C1S H1S1 0.9600 .
C1S H1S2 0.9600 .
C1S H1S3 0.9600 .
C2S C4S 1.331(11) 2_565
C2S C3S 1.376(7) .
C3S C4S 1.368(8) .
C3S H3S 0.9300 .
C4S H4S 0.9300 .

loop_
_geom_torsion_atom_site_label_1
_geom_torsion_atom_site_label_2
_geom_torsion_atom_site_label_3
_geom_torsion_atom_site_label_4
_geom_torsion
_geom_torsion_site_symmetry_1
_geom_torsion_site_symmetry_4
C7 C1 C2 C3 -0.1(5) 2_666 .
C11 C1 C2 C3 179.2(3) 2_666 .
C1 C2 C3 C4 180.0(3) . .
C1 C2 C3 C5 -0.5(5) . 2_666
C2 C3 C4 C5 179.3(3) . .
C5 C3 C4 C5 -0.2(5) 2_666 .
C2 C3 C4 C14 -0.1(5) . .
C5 C3 C4 C14 -179.6(3) 2_666 .
C3 C4 C5 C6 -179.4(3) . .
C14 C4 C5 C6 0.1(5) . .
C3 C4 C5 C3 0.2(5) . 2_666
C14 C4 C5 C3 179.6(3) . 2_666
C4 C5 C6 C7 -179.3(3) . .
C3 C5 C6 C7 1.1(5) 2_666 .
C5 C6 C7 C1 -0.5(5) . 2_666
C5 C6 C7 C8 178.9(3) . .
C6 C7 C8 C9 -178.1(3) . .
C1 C7 C8 C9 1.3(5) 2_666 .
C6 C7 C8 C13 3.0(6) . .
C1 C7 C8 C13 -177.6(4) 2_666 .
C7 C8 C9 C10 -1.4(6) . .
C13 C8 C9 C10 177.5(4) . .
C8 C9 C10 C11 0.4(8) . .
C9 C10 C11 C1 0.8(7) . 2_666
C9 C10 C11 C12 -179.4(5) . .
C15 Si1 C16 C17 174.0(6) . .
C18 Si1 C16 C17 -65.5(7) . .
C20 Si1 C16 C17 57.7(7) . .
C15 Si1 C18 C19 55.7(10) . .
C16 Si1 C18 C19 -64.7(10) . .
C20 Si1 C18 C19 170.6(9) . .
C22 C24 C25 C26 176.7(4) . .
C23 C24 C25 C26 -4.9(6) . .
C22 C24 C25 C29 -5.3(6) . 2_766
C23 C24 C25 C29 173.2(4) . 2_766
C28 C27B C26 C29 0.5(12) . .
C28 C27B C26 C25 180.0(5) . .
C24 C25 C26 C29 174.6(3) . .
C29 C25 C26 C29 -3.6(5) 2_766 .
C24 C25 C26 C27B -4.8(9) . .
C29 C25 C26 C27B 177.0(8) 2_766 .
C24 C25 C26 S1B -5.8(5) . .
C29 C25 C26 S1B 176.0(3) 2_766 .
C28 S1B C26 C29 -0.8(4) . .
C28 S1B C26 C25 179.5(3) . .
C26 C27B C28 C27A -0.4(12) . .
C29 C27A C28 C27B 0.2(12) . .
C26 S1B C28 S1A 0.1(5) . .
C29 S1A C28 S1B 0.5(5) . .
C27B C26 C29 C25 -176.6(7) . 2_766
C25 C26 C29 C25 3.9(5) . 2_766
S1B C26 C29 C25 -175.8(3) . 2_766
C27B C26 C29 C27A -0.4(10) . .
C25 C26 C29 C27A -179.8(7) . .
C25 C26 C29 S1A -179.1(3) . .
S1B C26 C29 S1A 1.2(4) . .
C28 C27A C29 C26 0.1(10) . .
C28 C27A C29 C25 175.9(5) . 2_766
C28 S1A C29 C26 -1.0(3) . .
C28 S1A C29 C25 176.0(3) . 2_766
C4S C2S C3S C4S 3.7(15) 2_565 .
C1S C2S C3S C4S -177.4(6) . .
C2S C3S C4S C2S -2.8(12) . 2_565
